data_7212278
loop_
_publ_author_name
'Bolduc, Andr\'eanne'
'Dufresne, St\'ephane'
'Skene, W. G.'

_publ_section_title
;
 EDOT-containing azomethine: an easily prepared electrochromically active
 material with tuneable colours
;
_journal_issue 23
_journal_name_full 'Journal of Materials Chemistry'
_journal_page_first 4820
_journal_paper_doi 10.1039/b923821b
_journal_volume 20
_journal_year 2010
_chemical_formula_moiety '2(C28 H30 N4 O10 S3), C4 H8 O'
_chemical_formula_sum 'C60 H68 N8 O21 S6'
_chemical_formula_weight 1429.64
_chemical_name_systematic
; 
 ? 
;
_space_group_IT_number 2
_symmetry_cell_setting triclinic
_symmetry_space_group_name_Hall '-P 1'
_symmetry_space_group_name_H-M 'P -1'
_atom_sites_solution_hydrogens geom
_atom_sites_solution_primary direct
_atom_sites_solution_secondary difmap
_audit_creation_method SHELXL-97
_cell_angle_alpha 85.9460(10)
_cell_angle_beta 80.4880(10)
_cell_angle_gamma 86.8971(11)
_cell_formula_units_Z 2
_cell_length_a 12.4058(3)
_cell_length_b 12.7466(3)
_cell_length_c 22.2219(5)
_cell_measurement_reflns_used 25
_cell_measurement_temperature 150(2)
_cell_measurement_theta_max 30.00
_cell_measurement_theta_min 15.00
_cell_volume 3453.78(14)
_computing_cell_refinement 'SMART (Bruker, 2003)'
_computing_data_collection 'SMART (Bruker, 2003)'
_computing_data_reduction 'SAINT (Bruker, 2004)'
_computing_molecular_graphics 'SHELXTL (Bruker, 1997)'
_computing_publication_material 'UdMX (local program)'
_computing_structure_refinement 'SHELXL97 (Sheldrick, 1997)'
_computing_structure_solution 'SHELXS97 (Sheldrick, 1997)'
_diffrn_ambient_temperature 150(2)
_diffrn_detector_area_resol_mean 5.5
_diffrn_measured_fraction_theta_full 0.952
_diffrn_measured_fraction_theta_max 0.952
_diffrn_measurement_device_type 'Bruker Smart 6000'
_diffrn_measurement_method /w
_diffrn_radiation_monochromator 'Montel 200 optics'
_diffrn_radiation_source 'Rotating anode'
_diffrn_radiation_type CuK\a
_diffrn_radiation_wavelength 1.54178
_diffrn_reflns_av_R_equivalents 0.0860
_diffrn_reflns_av_sigmaI/netI 0.0896
_diffrn_reflns_limit_h_max 15
_diffrn_reflns_limit_h_min -15
_diffrn_reflns_limit_k_max 15
_diffrn_reflns_limit_k_min -15
_diffrn_reflns_limit_l_max 27
_diffrn_reflns_limit_l_min -27
_diffrn_reflns_number 42751
_diffrn_reflns_theta_full 72.68
_diffrn_reflns_theta_max 72.68
_diffrn_reflns_theta_min 2.02
_diffrn_standards_decay_% 0.00
_diffrn_standards_number 5
_exptl_absorpt_coefficient_mu 2.493
_exptl_absorpt_correction_T_max 0.8872
_exptl_absorpt_correction_T_min 0.7452
_exptl_absorpt_correction_type multi-scan
_exptl_absorpt_process_details 'Sadabs (sheldrick, 1996)'
_exptl_crystal_colour red
_exptl_crystal_density_diffrn 1.375
_exptl_crystal_density_method 'not measured'
_exptl_crystal_description needle
_exptl_crystal_F_000 1496
_exptl_crystal_size_max 0.14
_exptl_crystal_size_mid 0.12
_exptl_crystal_size_min 0.05
_refine_diff_density_max 0.501
_refine_diff_density_min -0.572
_refine_diff_density_rms 0.090
_refine_ls_extinction_method none
_refine_ls_goodness_of_fit_ref 0.933
_refine_ls_hydrogen_treatment constr
_refine_ls_matrix_type full
_refine_ls_number_parameters 972
_refine_ls_number_reflns 13091
_refine_ls_number_restraints 193
_refine_ls_restrained_S_all 0.937
_refine_ls_R_factor_all 0.0928
_refine_ls_R_factor_gt 0.0627
_refine_ls_shift/su_max 0.001
_refine_ls_shift/su_mean 0.000
_refine_ls_structure_factor_coef Fsqd
_refine_ls_weighting_details 'calc w=1/[\s^2^(Fo^2^)+(0.0804P)^2^+0.0000P] where P=(Fo^2^+2Fc^2^)/3'
_refine_ls_weighting_scheme calc
_refine_ls_wR_factor_gt 0.1365
_refine_ls_wR_factor_ref 0.1490
_reflns_number_gt 8356
_reflns_number_total 13091
_reflns_threshold_expression >2sigma(I)
_cod_data_source_file b923821b.txt
_cod_data_source_block steph10
_cod_original_sg_symbol_Hall -P1
_cod_original_sg_symbol_H-M P-1
_cod_database_code 7212278

loop_
_symmetry_equiv_pos_as_xyz
'x, y, z'
'-x, -y, -z'

loop_
_atom_site_label
_atom_site_type_symbol
_atom_site_fract_x
_atom_site_fract_y
_atom_site_fract_z
_atom_site_U_iso_or_equiv
_atom_site_adp_type
_atom_site_occupancy
_atom_site_symmetry_multiplicity
_atom_site_calc_flag
_atom_site_refinement_flags
_atom_site_disorder_assembly
_atom_site_disorder_group
S11 S 0.34364(6) 0.95105(6) 0.20241(3) 0.03185(19) Uani 1 1 d . A .
S12 S 0.14056(6) 0.87332(6) 0.44498(3) 0.03170(19) Uani 1 1 d . A .
S13 S -0.11176(6) 0.72224(6) 0.66798(3) 0.0365(2) Uani 1 1 d . B .
N11 N 0.5114(2) 0.9243(2) 0.11268(11) 0.0536(8) Uani 1 1 d . . .
H11A H 0.5806 0.9129 0.0969 0.064 Uiso 1 1 calc R . .
H11B H 0.4617 0.9338 0.0886 0.064 Uiso 1 1 calc R . .
N12 N 0.2902(2) 0.93208(17) 0.32959(10) 0.0292(6) Uani 1 1 d . A .
N13 N 0.0484(2) 0.77924(18) 0.56917(11) 0.0338(6) Uani 1 1 d . . .
N14 N -0.1326(3) 0.6179(2) 0.77772(12) 0.0614(9) Uani 1 1 d . B .
H14A H -0.1075 0.5823 0.8083 0.074 Uiso 1 1 calc R . .
H14B H -0.2032 0.6325 0.7800 0.074 Uiso 1 1 calc R . .
O11 O 0.70739(18) 0.8762(2) 0.15389(10) 0.0621(7) Uani 1 1 d . . .
O12 O 0.71429(17) 0.87354(17) 0.25422(9) 0.0448(6) Uani 1 1 d . . .
O13 O 0.50695(17) 0.81683(15) 0.36771(9) 0.0375(5) Uani 1 1 d . A .
O14 O 0.56289(17) 0.98338(15) 0.35845(9) 0.0367(5) Uani 1 1 d . A .
O15 O -0.05665(17) 1.00483(16) 0.33909(9) 0.0378(5) Uani 1 1 d . A .
O16 O -0.17470(16) 0.92827(15) 0.45667(9) 0.0348(5) Uani 1 1 d . . .
O17 O 0.2527(2) 0.5946(2) 0.60825(16) 0.0967(12) Uani 1 1 d . . .
O18 O 0.2729(2) 0.7557(2) 0.63466(18) 0.1112(13) Uani 1 1 d . . .
O19 O 0.2144(2) 0.57078(19) 0.74563(14) 0.0800(9) Uani 1 1 d . B .
O110 O 0.0600(3) 0.5369(2) 0.81058(15) 0.1004(12) Uani 1 1 d . B .
C11 C 0.4815(2) 0.9270(2) 0.17392(13) 0.0343(7) Uani 1 1 d . A .
C12 C 0.5452(2) 0.9142(2) 0.22007(13) 0.0296(7) Uani 1 1 d . . .
C13 C 0.4795(2) 0.9194(2) 0.27916(12) 0.0265(6) Uani 1 1 d . A .
C14 C 0.3699(2) 0.9357(2) 0.27857(12) 0.0258(6) Uani 1 1 d . . .
C15 C 0.1878(2) 0.9564(2) 0.32632(13) 0.0300(7) Uani 1 1 d . . .
H15 H 0.1679 0.9867 0.2892 0.036 Uiso 1 1 calc R A .
C16 C 0.1054(2) 0.9375(2) 0.37855(13) 0.0305(7) Uani 1 1 d . A .
C17 C -0.0061(2) 0.9564(2) 0.38409(13) 0.0301(7) Uani 1 1 d . . .
C18 C -0.1755(2) 0.9978(3) 0.35192(14) 0.0417(8) Uani 1 1 d . . .
H18A H -0.1956 0.9283 0.3411 0.050 Uiso 1 1 calc R A .
H18B H -0.2096 1.0527 0.3265 0.050 Uiso 1 1 calc R . .
C19 C -0.2184(2) 1.0120(2) 0.41872(13) 0.0364(8) Uani 1 1 d . A .
H19A H -0.1971 1.0809 0.4299 0.044 Uiso 1 1 calc R . .
H19B H -0.2993 1.0114 0.4259 0.044 Uiso 1 1 calc R . .
C110 C -0.0631(2) 0.9190(2) 0.44162(13) 0.0303(7) Uani 1 1 d . A .
C111 C 0.0044(2) 0.8726(2) 0.47973(13) 0.0297(7) Uani 1 1 d . . .
C112 C -0.0243(2) 0.8255(2) 0.54045(13) 0.0320(7) Uani 1 1 d . A .
H112 H -0.0985 0.8287 0.5598 0.038 Uiso 1 1 calc R . .
C113 C 0.0230(2) 0.7316(2) 0.62728(14) 0.0325(7) Uani 1 1 d . B .
C114 C 0.0976(3) 0.6816(2) 0.65860(16) 0.0402(8) Uani 1 1 d . . .
C115 C 0.0496(3) 0.6333(2) 0.71672(16) 0.0458(9) Uani 1 1 d . B .
C116 C -0.0636(3) 0.6495(2) 0.72798(15) 0.0440(9) Uani 1 1 d . . .
C117 C 0.6623(3) 0.8867(3) 0.21266(14) 0.0387(8) Uani 1 1 d . A .
C118 C 0.8238(9) 0.8221(9) 0.1446(6) 0.040(2) Uani 0.481(11) 1 d PU A .
H11C H 0.8791 0.8761 0.1420 0.048 Uiso 0.481(11) 1 calc PR . .
H11D H 0.8315 0.7728 0.1803 0.048 Uiso 0.481(11) 1 calc PR . .
C119 C 0.8438(8) 0.7634(10) 0.0878(4) 0.070(3) Uani 0.481(11) 1 d PU . .
H11E H 0.8045 0.6978 0.0949 0.105 Uiso 0.481(11) 1 calc PR A .
H11F H 0.9224 0.7469 0.0766 0.105 Uiso 0.481(11) 1 calc PR . .
H11G H 0.8178 0.8068 0.0545 0.105 Uiso 0.481(11) 1 calc PR . .
C418 C 0.8237(9) 0.8714(8) 0.1407(5) 0.045(2) Uani 0.519(11) 1 d PU A 5
H41A H 0.8547 0.8188 0.1688 0.054 Uiso 0.519(11) 1 calc PR A 5
H41B H 0.8531 0.9409 0.1445 0.054 Uiso 0.519(11) 1 calc PR A 5
C419 C 0.8507(6) 0.8391(8) 0.0752(3) 0.056(3) Uani 0.519(11) 1 d PU A 5
H41C H 0.8141 0.7742 0.0714 0.084 Uiso 0.519(11) 1 calc PR A 5
H41D H 0.9300 0.8271 0.0642 0.084 Uiso 0.519(11) 1 calc PR A 5
H41E H 0.8255 0.8952 0.0477 0.084 Uiso 0.519(11) 1 calc PR A 5
C120 C 0.5227(2) 0.9121(2) 0.33862(13) 0.0291(7) Uani 1 1 d . . .
C121 C 0.5338(3) 0.8043(3) 0.42943(14) 0.0445(9) Uani 1 1 d . . .
H12A H 0.6039 0.8375 0.4300 0.053 Uiso 1 1 calc R A .
H12B H 0.5432 0.7284 0.4413 0.053 Uiso 1 1 calc R . .
C122 C 0.4453(3) 0.8538(3) 0.47486(14) 0.0545(10) Uani 1 1 d . A .
H12C H 0.4411 0.9301 0.4656 0.082 Uiso 1 1 calc R . .
H12D H 0.4623 0.8390 0.5162 0.082 Uiso 1 1 calc R . .
H12E H 0.3749 0.8244 0.4723 0.082 Uiso 1 1 calc R . .
C123 C 0.2166(3) 0.6829(3) 0.6339(2) 0.0688(13) Uani 1 1 d . B .
C124 C 0.3535(8) 0.5694(8) 0.5554(5) 0.059(3) Uani 0.440(11) 1 d PU B .
H12F H 0.3364 0.5174 0.5277 0.071 Uiso 0.440(11) 1 calc PR . .
H12G H 0.3816 0.6335 0.5315 0.071 Uiso 0.440(11) 1 calc PR . .
C125 C 0.4251(13) 0.5260(12) 0.5964(7) 0.073(4) Uani 0.440(11) 1 d PU . .
H12H H 0.4330 0.5780 0.6257 0.110 Uiso 0.440(11) 1 calc PR B .
H12I H 0.4970 0.5080 0.5730 0.110 Uiso 0.440(11) 1 calc PR . .
H12J H 0.3940 0.4625 0.6186 0.110 Uiso 0.440(11) 1 calc PR . .
C524 C 0.3766(5) 0.5976(6) 0.5993(4) 0.048(2) Uani 0.560(11) 1 d PU B 7
H52A H 0.4023 0.6102 0.6380 0.058 Uiso 0.560(11) 1 calc PR B 7
H52B H 0.4041 0.6525 0.5676 0.058 Uiso 0.560(11) 1 calc PR B 7
C525 C 0.4125(8) 0.4859(8) 0.5785(5) 0.060(3) Uani 0.560(11) 1 d PU B 7
H52C H 0.3934 0.4340 0.6128 0.090 Uiso 0.560(11) 1 calc PR B 7
H52D H 0.4918 0.4821 0.5648 0.090 Uiso 0.560(11) 1 calc PR B 7
H52E H 0.3750 0.4709 0.5448 0.090 Uiso 0.560(11) 1 calc PR B 7
C126 C 0.1064(4) 0.5753(3) 0.7620(2) 0.0665(12) Uani 1 1 d . . .
C127 C 0.2766(4) 0.5112(3) 0.7876(2) 0.0911(16) Uani 1 1 d U . .
H12K H 0.2408 0.5203 0.8303 0.109 Uiso 1 1 calc R B .
H12L H 0.3514 0.5375 0.7825 0.109 Uiso 1 1 calc R . .
C128 C 0.2823(5) 0.3949(3) 0.7746(3) 0.117(2) Uani 1 1 d U B .
H12M H 0.2084 0.3681 0.7824 0.175 Uiso 1 1 calc R . .
H12N H 0.3277 0.3552 0.8012 0.175 Uiso 1 1 calc R . .
H12O H 0.3145 0.3867 0.7317 0.175 Uiso 1 1 calc R . .
S21 S 0.60151(6) 0.32793(6) 0.75330(3) 0.0353(2) Uani 1 1 d . . .
S22 S 0.38143(6) 0.53977(6) 0.95866(3) 0.0347(2) Uani 1 1 d . A .
S23 S 0.12308(7) 0.68122(6) 1.17776(4) 0.0394(2) Uani 1 1 d . E .
N21 N 0.6912(2) 0.32217(19) 0.63515(11) 0.0418(7) Uani 1 1 d . . .
H21A H 0.7175 0.3510 0.5989 0.050 Uiso 1 1 calc R . .
H21B H 0.6910 0.2532 0.6412 0.050 Uiso 1 1 calc R . .
N22 N 0.51736(19) 0.47227(18) 0.83995(10) 0.0308(6) Uani 1 1 d . . .
N23 N 0.2586(2) 0.6615(2) 1.06471(11) 0.0357(6) Uani 1 1 d . . .
N24 N 0.0145(2) 0.8262(2) 1.24809(12) 0.0512(8) Uani 1 1 d . E .
H24A H -0.0089 0.8905 1.2570 0.061 Uiso 1 1 calc R . .
H24B H -0.0045 0.7727 1.2742 0.061 Uiso 1 1 calc R . .
O21 O 0.64925(16) 0.65745(14) 0.62703(8) 0.0326(5) Uani 1 1 d . . .
O22 O 0.71682(18) 0.51808(16) 0.57330(9) 0.0440(6) Uani 1 1 d . . .
O23 O 0.48329(19) 0.68297(15) 0.74369(9) 0.0402(5) Uani 1 1 d . D .
O24 O 0.6518(2) 0.69798(16) 0.76571(9) 0.0449(6) Uani 1 1 d . . .
O25 O 0.42173(19) 0.23525(15) 0.98373(9) 0.0430(6) Uani 1 1 d . . .
O26 O 0.30275(18) 0.32839(16) 1.09222(8) 0.0411(6) Uani 1 1 d . . .
O27 O 0.1974(3) 0.8926(2) 0.99330(13) 0.0713(8) Uani 1 1 d . . .
O28 O 0.3355(2) 0.9243(2) 1.04014(11) 0.0669(8) Uani 1 1 d . . .
O29 O 0.0411(2) 1.02762(18) 1.19865(13) 0.0667(8) Uani 1 1 d . . .
O210 O 0.1242(3) 1.05463(19) 1.10044(13) 0.0775(9) Uani 1 1 d . . .
C21 C 0.6515(2) 0.3835(2) 0.68121(13) 0.0310(7) Uani 1 1 d . . .
C22 C 0.6461(2) 0.4926(2) 0.67915(12) 0.0313(7) Uani 1 1 d . . .
C23 C 0.5989(2) 0.5320(2) 0.73724(12) 0.0300(7) Uani 1 1 d . . .
C24 C 0.5707(2) 0.4544(2) 0.78189(13) 0.0302(7) Uani 1 1 d . . .
C25 C 0.4890(2) 0.3957(2) 0.87977(12) 0.0311(7) Uani 1 1 d . A .
H25 H 0.5097 0.3254 0.8697 0.037 Uiso 1 1 calc R . .
C26 C 0.4272(2) 0.4138(2) 0.93859(12) 0.0301(7) Uani 1 1 d . . .
C27 C 0.3966(2) 0.3405(2) 0.98625(13) 0.0315(7) Uani 1 1 d . A .
C28 C 0.4124(10) 0.1884(10) 1.0427(6) 0.045(3) Uani 0.481(11) 1 d PDU A .
H28A H 0.4756 0.2066 1.0613 0.055 Uiso 0.481(11) 1 calc PR . .
H28B H 0.4145 0.1110 1.0407 0.055 Uiso 0.481(11) 1 calc PR . .
C29 C 0.3069(10) 0.2235(10) 1.0831(5) 0.055(3) Uani 0.481(11) 1 d PDU A .
H29A H 0.2437 0.2075 1.0638 0.066 Uiso 0.481(11) 1 calc PR . .
H29B H 0.3007 0.1831 1.1231 0.066 Uiso 0.481(11) 1 calc PR . .
C48 C 0.3682(13) 0.1695(10) 1.0357(6) 0.057(4) Uani 0.519(11) 1 d PDU A 4
H48A H 0.4102 0.1015 1.0384 0.068 Uiso 0.519(11) 1 calc PR A 4
H48B H 0.2939 0.1545 1.0287 0.068 Uiso 0.519(11) 1 calc PR A 4
C49 C 0.3596(10) 0.2220(7) 1.0959(4) 0.044(3) Uani 0.519(11) 1 d PDU A 4
H49A H 0.3185 0.1773 1.1292 0.053 Uiso 0.519(11) 1 calc PR A 4
H49B H 0.4339 0.2293 1.1055 0.053 Uiso 0.519(11) 1 calc PR A 4
C210 C 0.3392(2) 0.3851(2) 1.03883(12) 0.0334(7) Uani 1 1 d . A .
C211 C 0.3237(2) 0.4927(2) 1.03143(13) 0.0322(7) Uani 1 1 d . . .
C212 C 0.2672(3) 0.5608(2) 1.07571(13) 0.0365(8) Uani 1 1 d . A .
H212 H 0.2350 0.5310 1.1145 0.044 Uiso 1 1 calc R . .
C213 C 0.1984(3) 0.7256(2) 1.10674(13) 0.0347(7) Uani 1 1 d . E .
C214 C 0.1875(3) 0.8317(2) 1.09749(14) 0.0361(7) Uani 1 1 d . . .
C215 C 0.1186(3) 0.8822(2) 1.14699(15) 0.0392(8) Uani 1 1 d . E .
C216 C 0.0792(3) 0.8096(2) 1.19448(15) 0.0387(8) Uani 1 1 d . . .
C217 C 0.6756(2) 0.5543(2) 0.62168(13) 0.0317(7) Uani 1 1 d . . .
C218 C 0.6747(3) 0.7264(2) 0.57214(13) 0.0363(8) Uani 1 1 d . . .
H21C H 0.6310 0.7090 0.5410 0.044 Uiso 1 1 calc R . .
H21D H 0.7533 0.7178 0.5547 0.044 Uiso 1 1 calc R . .
C219 C 0.6479(3) 0.8374(2) 0.58972(14) 0.0438(8) Uani 1 1 d . . .
H21E H 0.5690 0.8465 0.6038 0.066 Uiso 1 1 calc R . .
H21F H 0.6696 0.8862 0.5542 0.066 Uiso 1 1 calc R . .
H21G H 0.6875 0.8520 0.6227 0.066 Uiso 1 1 calc R . .
C220 C 0.5833(3) 0.6466(2) 0.75042(12) 0.0349(8) Uani 1 1 d . . .
C221 C 0.4579(4) 0.7941(3) 0.75513(16) 0.0594(12) Uani 1 1 d . . .
H22Y H 0.4679 0.8065 0.7973 0.071 Uiso 1 1 calc R C 1
H22Z H 0.5091 0.8383 0.7265 0.071 Uiso 1 1 calc R C 1
C222 C 0.4008(6) 0.7878(6) 0.8276(3) 0.047(2) Uani 0.436(6) 1 d P D 9
H22A H 0.3779 0.8588 0.8402 0.070 Uiso 0.436(6) 1 calc PR D 9
H22B H 0.4538 0.7566 0.8527 0.070 Uiso 0.436(6) 1 calc PR D 9
H22C H 0.3369 0.7442 0.8331 0.070 Uiso 0.436(6) 1 calc PR D 9
C422 C 0.3577(5) 0.8215(4) 0.7481(3) 0.0502(19) Uani 0.564(6) 1 d P D 1
H42A H 0.3469 0.8070 0.7068 0.075 Uiso 0.564(6) 1 calc PR D 1
H42B H 0.3442 0.8969 0.7539 0.075 Uiso 0.564(6) 1 calc PR D 1
H42C H 0.3067 0.7812 0.7783 0.075 Uiso 0.564(6) 1 calc PR D 1
C223 C 0.2466(3) 0.8879(3) 1.04232(16) 0.0461(9) Uani 1 1 d . E .
C224 C 0.2372(6) 0.9357(6) 0.9424(3) 0.056(2) Uani 0.513(4) 1 d P E .
H22D H 0.2675 1.0040 0.9479 0.067 Uiso 0.513(4) 1 calc PR . .
H22E H 0.1802 0.9484 0.9160 0.067 Uiso 0.513(4) 1 calc PR . .
C225 C 0.3263(8) 0.8612(6) 0.9141(3) 0.089(3) Uani 0.513(4) 1 d P . .
H22F H 0.3753 0.8402 0.9436 0.134 Uiso 0.513(4) 1 calc PR E .
H22G H 0.3678 0.8961 0.8775 0.134 Uiso 0.513(4) 1 calc PR . .
H22H H 0.2936 0.7986 0.9028 0.134 Uiso 0.513(4) 1 calc PR . .
C424 C 0.0951(8) 0.8764(7) 0.9847(3) 0.074(3) Uani 0.487(4) 1 d P E 2
H42D H 0.0728 0.9287 0.9535 0.089 Uiso 0.487(4) 1 calc PR E 2
H42E H 0.0434 0.8838 1.0234 0.089 Uiso 0.487(4) 1 calc PR E 2
C425 C 0.0939(8) 0.7676(9) 0.9639(4) 0.109(4) Uani 0.487(4) 1 d P E 2
H42F H 0.1469 0.7605 0.9263 0.163 Uiso 0.487(4) 1 calc PR E 2
H42G H 0.0205 0.7545 0.9560 0.163 Uiso 0.487(4) 1 calc PR E 2
H42H H 0.1134 0.7164 0.9958 0.163 Uiso 0.487(4) 1 calc PR E 2
C226 C 0.0964(3) 0.9950(3) 1.1451(2) 0.0550(10) Uani 1 1 d . E .
C227 C -0.0114(8) 1.1306(8) 1.2117(5) 0.046(2) Uani 0.513(4) 1 d P E .
H22I H 0.0327 1.1856 1.1870 0.055 Uiso 0.513(4) 1 calc PR E 3
H22J H -0.0122 1.1424 1.2554 0.055 Uiso 0.513(4) 1 calc PR E 3
C228 C -0.0640(7) 1.1827(6) 1.1598(4) 0.072(3) Uani 0.513(4) 1 d P . .
H22K H -0.0462 1.1760 1.1156 0.108 Uiso 0.513(4) 1 calc PR E 3
H22L H -0.0840 1.2564 1.1680 0.108 Uiso 0.513(4) 1 calc PR E 3
H22M H -0.1256 1.1388 1.1768 0.108 Uiso 0.513(4) 1 calc PR E 3
C427 C 0.0352(9) 1.1469(9) 1.1896(5) 0.056(3) Uani 0.487(4) 1 d P E 3
H42I H 0.1027 1.1712 1.1633 0.067 Uiso 0.487(4) 1 calc PR E 3
H42J H 0.0294 1.1782 1.2296 0.067 Uiso 0.487(4) 1 calc PR E 3
C428 C -0.1270(7) 1.1428(6) 1.1985(3) 0.054(2) Uani 0.487(4) 1 d P E 3
H42K H -0.1276 1.1283 1.1558 0.081 Uiso 0.487(4) 1 calc PR E 3
H42L H -0.1556 1.2149 1.2055 0.081 Uiso 0.487(4) 1 calc PR E 3
H42M H -0.1731 1.0932 1.2255 0.081 Uiso 0.487(4) 1 calc PR E 3
O31 O 0.9543(2) 0.6493(2) 0.32632(12) 0.0817(9) Uani 1 1 d . F 3
C31 C 1.0446(4) 0.6112(4) 0.3541(2) 0.0793(13) Uani 1 1 d . F 3
H31A H 1.0939 0.6689 0.3560 0.095 Uiso 1 1 calc R F 3
H31B H 1.0865 0.5555 0.3301 0.095 Uiso 1 1 calc R F 3
C32 C 1.0012(5) 0.5683(4) 0.4162(2) 0.1062(18) Uani 1 1 d . F 3
H32A H 1.0479 0.5854 0.4459 0.127 Uiso 1 1 calc R F 3
H32B H 0.9957 0.4910 0.4173 0.127 Uiso 1 1 calc R F 3
C33 C 0.8903(5) 0.6223(4) 0.4293(2) 0.0984(19) Uani 1 1 d . F 3
H33A H 0.8381 0.5755 0.4554 0.118 Uiso 1 1 calc R F 3
H33B H 0.8940 0.6875 0.4506 0.118 Uiso 1 1 calc R F 3
C34 C 0.8558(3) 0.6476(3) 0.3685(2) 0.0830(15) Uani 1 1 d . F 3
H34A H 0.8081 0.5932 0.3592 0.100 Uiso 1 1 calc R F 3
H34B H 0.8158 0.7169 0.3675 0.100 Uiso 1 1 calc R F 3

loop_
_atom_site_aniso_label
_atom_site_aniso_U_11
_atom_site_aniso_U_22
_atom_site_aniso_U_33
_atom_site_aniso_U_23
_atom_site_aniso_U_13
_atom_site_aniso_U_12
S11 0.0307(4) 0.0372(4) 0.0277(4) 0.0027(3) -0.0070(3) -0.0014(3)
S12 0.0274(4) 0.0378(4) 0.0302(4) -0.0065(3) -0.0050(3) 0.0027(3)
S13 0.0332(4) 0.0393(5) 0.0368(4) 0.0062(4) -0.0090(4) 0.0001(4)
N11 0.0364(17) 0.100(2) 0.0224(14) 0.0046(15) -0.0023(12) -0.0044(16)
N12 0.0329(15) 0.0283(13) 0.0263(13) -0.0042(11) -0.0038(11) -0.0004(11)
N13 0.0322(15) 0.0300(14) 0.0393(15) -0.0045(12) -0.0054(12) 0.0002(11)
N14 0.065(2) 0.066(2) 0.0535(19) 0.0281(16) -0.0192(16) -0.0140(17)
O11 0.0277(13) 0.124(2) 0.0320(13) -0.0063(14) 0.0030(11) -0.0029(14)
O12 0.0355(13) 0.0630(16) 0.0383(13) -0.0132(11) -0.0108(11) 0.0052(11)
O13 0.0500(14) 0.0312(12) 0.0341(12) 0.0040(9) -0.0164(10) -0.0046(10)
O14 0.0385(13) 0.0393(13) 0.0346(12) -0.0051(10) -0.0096(10) -0.0070(10)
O15 0.0325(12) 0.0483(13) 0.0334(12) -0.0083(10) -0.0092(10) 0.0095(10)
O16 0.0252(11) 0.0351(12) 0.0434(12) -0.0037(10) -0.0039(10) 0.0005(9)
O17 0.0435(17) 0.0506(18) 0.173(3) 0.0338(19) 0.0310(19) 0.0067(13)
O18 0.0459(17) 0.0489(17) 0.244(4) 0.058(2) -0.061(2) -0.0208(14)
O19 0.0599(19) 0.0491(16) 0.144(3) 0.0308(16) -0.0686(19) -0.0097(14)
O110 0.105(3) 0.089(2) 0.118(3) 0.068(2) -0.072(2) -0.0361(19)
C11 0.0327(18) 0.0392(18) 0.0302(16) 0.0045(14) -0.0039(14) -0.0074(14)
C12 0.0249(16) 0.0356(17) 0.0281(15) -0.0010(13) -0.0034(13) -0.0034(13)
C13 0.0308(17) 0.0229(15) 0.0256(15) -0.0006(12) -0.0037(13) -0.0020(12)
C14 0.0279(16) 0.0236(15) 0.0254(15) -0.0008(12) -0.0041(13) 0.0011(12)
C15 0.0334(18) 0.0294(16) 0.0277(16) -0.0072(13) -0.0053(14) 0.0031(14)
C16 0.0281(17) 0.0357(17) 0.0289(16) -0.0104(14) -0.0062(14) 0.0036(13)
C17 0.0311(17) 0.0319(17) 0.0291(16) -0.0106(13) -0.0082(14) 0.0050(13)
C18 0.0293(18) 0.052(2) 0.047(2) -0.0178(17) -0.0128(16) 0.0115(16)
C19 0.0267(17) 0.0411(19) 0.0434(19) -0.0102(15) -0.0109(15) 0.0063(14)
C110 0.0282(17) 0.0280(16) 0.0350(17) -0.0131(14) -0.0018(14) 0.0000(13)
C111 0.0278(17) 0.0274(16) 0.0348(16) -0.0090(13) -0.0049(14) -0.0003(13)
C112 0.0275(17) 0.0307(17) 0.0372(17) -0.0076(14) -0.0006(14) -0.0017(13)
C113 0.0286(17) 0.0272(16) 0.0430(18) -0.0039(14) -0.0088(15) 0.0001(13)
C114 0.0353(19) 0.0230(16) 0.065(2) 0.0039(16) -0.0180(17) -0.0034(14)
C115 0.047(2) 0.0295(18) 0.068(2) 0.0137(17) -0.0332(19) -0.0077(16)
C116 0.052(2) 0.0366(19) 0.046(2) 0.0113(16) -0.0202(18) -0.0106(16)
C117 0.0323(19) 0.052(2) 0.0309(17) -0.0028(16) -0.0009(15) -0.0106(16)
C118 0.020(4) 0.049(6) 0.049(5) -0.004(5) -0.001(3) 0.007(5)
C119 0.061(6) 0.079(7) 0.064(5) -0.009(5) 0.002(4) 0.016(5)
C418 0.041(4) 0.047(5) 0.043(4) -0.007(5) 0.006(3) 0.003(5)
C419 0.054(5) 0.060(6) 0.050(4) -0.006(4) 0.004(4) 0.001(4)
C120 0.0257(16) 0.0307(17) 0.0297(16) 0.0001(13) -0.0017(13) -0.0017(13)
C121 0.055(2) 0.044(2) 0.0393(19) 0.0084(16) -0.0242(17) -0.0018(17)
C122 0.053(2) 0.074(3) 0.0362(19) 0.0065(18) -0.0096(18) 0.003(2)
C123 0.032(2) 0.039(2) 0.133(4) 0.038(2) -0.023(2) 0.0001(18)
C124 0.060(6) 0.055(5) 0.059(6) -0.002(4) -0.001(5) -0.002(4)
C125 0.060(7) 0.082(8) 0.078(7) -0.012(6) -0.007(6) 0.001(6)
C524 0.025(3) 0.053(4) 0.064(5) 0.002(4) -0.002(3) 0.003(3)
C525 0.039(4) 0.064(6) 0.075(6) -0.019(4) 0.001(4) 0.005(4)
C126 0.073(3) 0.033(2) 0.106(3) 0.025(2) -0.058(3) -0.018(2)
C127 0.083(3) 0.053(3) 0.154(4) 0.025(3) -0.084(3) 0.001(2)
C128 0.147(5) 0.054(3) 0.174(5) 0.011(3) -0.109(4) 0.008(3)
S21 0.0425(5) 0.0249(4) 0.0339(4) 0.0010(3) 0.0043(4) 0.0031(3)
S22 0.0403(5) 0.0333(4) 0.0275(4) 0.0026(3) 0.0009(3) 0.0014(3)
S23 0.0452(5) 0.0339(4) 0.0368(4) -0.0056(4) 0.0004(4) 0.0010(4)
N21 0.0536(18) 0.0304(14) 0.0362(15) -0.0064(12) 0.0102(13) -0.0045(13)
N22 0.0327(14) 0.0345(14) 0.0233(13) 0.0018(11) -0.0030(11) 0.0056(11)
N23 0.0401(16) 0.0350(15) 0.0313(14) 0.0013(12) -0.0055(12) 0.0000(12)
N24 0.0535(19) 0.0501(18) 0.0503(18) -0.0235(15) -0.0053(15) 0.0113(15)
O21 0.0434(13) 0.0258(11) 0.0264(10) 0.0025(9) -0.0006(9) -0.0026(9)
O22 0.0592(16) 0.0401(13) 0.0275(11) -0.0061(10) 0.0119(11) -0.0072(11)
O23 0.0533(15) 0.0288(12) 0.0365(12) -0.0033(10) -0.0048(11) 0.0104(10)
O24 0.0653(17) 0.0307(13) 0.0417(13) -0.0085(10) -0.0150(12) -0.0019(11)
O25 0.0681(16) 0.0283(12) 0.0299(12) -0.0011(10) 0.0010(11) -0.0048(11)
O26 0.0587(15) 0.0352(13) 0.0246(11) 0.0010(10) 0.0064(10) -0.0031(11)
O27 0.096(2) 0.0575(18) 0.074(2) -0.0055(15) -0.0535(18) 0.0022(16)
O28 0.0689(19) 0.0736(19) 0.0648(17) 0.0264(14) -0.0319(14) -0.0389(15)
O29 0.086(2) 0.0404(15) 0.082(2) -0.0300(14) -0.0345(17) 0.0236(14)
O210 0.129(3) 0.0323(15) 0.082(2) -0.0065(14) -0.0501(19) 0.0073(15)
C21 0.0320(17) 0.0273(16) 0.0313(16) -0.0049(14) 0.0031(14) -0.0002(13)
C22 0.0373(18) 0.0280(16) 0.0263(16) -0.0030(13) 0.0020(14) -0.0006(14)
C23 0.0370(18) 0.0253(16) 0.0249(15) -0.0008(13) 0.0009(14) 0.0051(13)
C24 0.0332(17) 0.0273(16) 0.0281(16) 0.0014(13) -0.0032(14) 0.0064(13)
C25 0.0320(17) 0.0323(17) 0.0289(16) -0.0005(13) -0.0055(14) 0.0011(13)
C26 0.0310(17) 0.0330(17) 0.0250(15) -0.0012(13) -0.0010(13) 0.0001(13)
C27 0.0347(18) 0.0314(17) 0.0280(16) -0.0015(14) -0.0042(14) -0.0018(14)
C28 0.087(9) 0.021(6) 0.026(4) 0.006(4) -0.009(6) 0.013(6)
C29 0.085(9) 0.041(5) 0.037(5) 0.015(4) -0.010(5) -0.002(6)
C48 0.094(9) 0.035(5) 0.039(5) 0.005(4) -0.005(6) -0.015(6)
C49 0.074(7) 0.020(4) 0.032(4) 0.007(3) -0.002(4) 0.016(5)
C210 0.0410(19) 0.0358(18) 0.0207(15) 0.0040(13) 0.0017(14) -0.0073(14)
C211 0.0358(18) 0.0334(17) 0.0257(15) 0.0001(13) -0.0014(14) -0.0001(14)
C212 0.0393(19) 0.0393(19) 0.0292(16) 0.0010(15) -0.0016(15) -0.0027(15)
C213 0.0426(19) 0.0299(17) 0.0316(17) -0.0015(14) -0.0056(15) -0.0023(15)
C214 0.0362(18) 0.0293(17) 0.0467(19) -0.0026(15) -0.0172(16) -0.0038(14)
C215 0.0384(19) 0.0327(18) 0.051(2) -0.0078(16) -0.0189(17) 0.0013(15)
C216 0.0347(18) 0.0393(19) 0.046(2) -0.0127(16) -0.0158(16) 0.0018(15)
C217 0.0352(18) 0.0300(17) 0.0285(16) -0.0024(14) -0.0007(14) -0.0029(14)
C218 0.0412(19) 0.0378(18) 0.0290(16) 0.0100(14) -0.0060(14) -0.0086(15)
C219 0.053(2) 0.0336(19) 0.0438(19) 0.0055(15) -0.0074(17) -0.0008(16)
C220 0.052(2) 0.0283(18) 0.0204(15) 0.0016(13) 0.0010(15) 0.0119(16)
C221 0.110(4) 0.0297(19) 0.039(2) -0.0120(16) -0.021(2) 0.031(2)
C222 0.053(5) 0.043(5) 0.041(5) -0.017(4) 0.007(4) 0.003(4)
C422 0.060(5) 0.033(4) 0.063(4) -0.005(3) -0.029(4) 0.007(3)
C223 0.058(2) 0.0341(19) 0.050(2) 0.0046(16) -0.0233(19) -0.0056(17)
C224 0.082(6) 0.058(5) 0.026(4) 0.009(3) -0.009(4) -0.014(4)
C225 0.144(9) 0.079(6) 0.035(4) -0.013(4) 0.024(5) -0.027(6)
C424 0.103(8) 0.086(7) 0.043(5) 0.021(4) -0.035(5) -0.054(6)
C425 0.093(9) 0.163(12) 0.072(7) 0.016(7) -0.025(6) -0.021(8)
C226 0.066(3) 0.035(2) 0.074(3) -0.011(2) -0.043(2) 0.0082(19)
C227 0.060(7) 0.032(5) 0.045(6) -0.004(4) -0.004(4) 0.012(5)
C228 0.061(6) 0.056(5) 0.100(7) -0.021(5) -0.015(5) 0.021(4)
C427 0.071(8) 0.035(6) 0.059(7) -0.026(5) -0.001(5) 0.012(5)
C428 0.060(6) 0.062(6) 0.037(4) -0.003(4) -0.009(4) 0.018(4)
O31 0.0553(19) 0.116(2) 0.0682(19) 0.0153(17) 0.0004(16) -0.0110(17)
C31 0.057(3) 0.105(4) 0.077(3) -0.004(3) -0.013(3) -0.002(3)
C32 0.130(5) 0.117(5) 0.072(4) 0.006(3) -0.017(4) -0.023(4)
C33 0.110(5) 0.112(4) 0.068(3) -0.039(3) 0.031(3) -0.056(3)
C34 0.061(3) 0.069(3) 0.105(4) 0.005(3) 0.023(3) -0.008(2)

loop_
_atom_type_symbol
_atom_type_description
_atom_type_scat_dispersion_real
_atom_type_scat_dispersion_imag
_atom_type_scat_source
C C 0.0181 0.0091 'International Tables Vol C Tables 4.2.6.8 and 6.1.1.4'
H H 0.0000 0.0000 'International Tables Vol C Tables 4.2.6.8 and 6.1.1.4'
N N 0.0311 0.0180 'International Tables Vol C Tables 4.2.6.8 and 6.1.1.4'
O O 0.0492 0.0322 'International Tables Vol C Tables 4.2.6.8 and 6.1.1.4'
S S 0.3331 0.5567 'International Tables Vol C Tables 4.2.6.8 and 6.1.1.4'

loop_
_geom_angle_atom_site_label_1
_geom_angle_atom_site_label_2
_geom_angle_atom_site_label_3
_geom_angle
C11 S11 C14 91.15(14)
C111 S12 C16 91.59(14)
C116 S13 C113 90.89(16)
C11 N11 H11A 120.0
C11 N11 H11B 120.0
H11A N11 H11B 120.0
C15 N12 C14 121.8(2)
C112 N13 C113 122.7(3)
C116 N14 H14A 120.0
C116 N14 H14B 120.0
H14A N14 H14B 120.0
C117 O11 C418 116.6(5)
C117 O11 C118 114.6(5)
C120 O13 C121 116.1(2)
C17 O15 C18 112.8(2)
C110 O16 C19 110.4(2)
C123 O17 C524 105.0(4)
C123 O17 C124 131.7(4)
C126 O19 C127 116.2(3)
N11 C11 C12 129.8(3)
N11 C11 S11 118.0(2)
C12 C11 S11 112.2(2)
C11 C12 C13 111.4(3)
C11 C12 C117 126.6(3)
C13 C12 C117 121.7(3)
C14 C13 C12 114.7(3)
C14 C13 C120 120.2(2)
C12 C13 C120 125.1(3)
C13 C14 N12 125.0(3)
C13 C14 S11 110.4(2)
N12 C14 S11 124.5(2)
N12 C15 C16 120.1(3)
N12 C15 H15 120.0
C16 C15 H15 120.0
C17 C16 C15 128.8(3)
C17 C16 S12 111.0(2)
C15 C16 S12 120.0(2)
O15 C17 C16 123.8(3)
O15 C17 C110 123.4(3)
C16 C17 C110 112.8(3)
O15 C18 C19 110.9(2)
O15 C18 H18A 109.5
C19 C18 H18A 109.5
O15 C18 H18B 109.5
C19 C18 H18B 109.5
H18A C18 H18B 108.0
O16 C19 C18 110.4(2)
O16 C19 H19A 109.6
C18 C19 H19A 109.6
O16 C19 H19B 109.6
C18 C19 H19B 109.6
H19A C19 H19B 108.1
C111 C110 O16 124.0(3)
C111 C110 C17 113.3(3)
O16 C110 C17 122.6(3)
C110 C111 C112 128.7(3)
C110 C111 S12 111.2(2)
C112 C111 S12 120.0(2)
N13 C112 C111 121.3(3)
N13 C112 H112 119.3
C111 C112 H112 119.3
C114 C113 N13 124.1(3)
C114 C113 S13 111.8(2)
N13 C113 S13 124.0(2)
C113 C114 C115 113.2(3)
C113 C114 C123 120.9(3)
C115 C114 C123 125.9(3)
C116 C115 C114 112.2(3)
C116 C115 C126 120.4(3)
C114 C115 C126 127.3(3)
N14 C116 C115 127.7(3)
N14 C116 S13 120.5(3)
C115 C116 S13 111.8(2)
O12 C117 O11 122.7(3)
O12 C117 C12 124.6(3)
O11 C117 C12 112.7(3)
C119 C118 O11 110.9(8)
C119 C118 H11C 109.5
O11 C118 H11C 109.5
C119 C118 H11D 109.5
O11 C118 H11D 109.5
H11C C118 H11D 108.0
C118 C119 H11E 109.5
C118 C119 H11F 109.5
H11E C119 H11F 109.5
C118 C119 H11G 109.5
H11E C119 H11G 109.5
H11F C119 H11G 109.5
O11 C418 C419 104.9(8)
O11 C418 H41A 110.8
C419 C418 H41A 110.8
O11 C418 H41B 110.8
C419 C418 H41B 110.8
H41A C418 H41B 108.8
O14 C120 O13 124.5(3)
O14 C120 C13 124.4(3)
O13 C120 C13 111.1(2)
O13 C121 C122 111.2(3)
O13 C121 H12A 109.4
C122 C121 H12A 109.4
O13 C121 H12B 109.4
C122 C121 H12B 109.4
H12A C121 H12B 108.0
C121 C122 H12C 109.5
C121 C122 H12D 109.5
H12C C122 H12D 109.5
C121 C122 H12E 109.5
H12C C122 H12E 109.5
H12D C122 H12E 109.5
O18 C123 O17 123.3(4)
O18 C123 C114 124.9(4)
O17 C123 C114 111.8(3)
C125 C124 O17 95.1(9)
C125 C124 H12F 112.7
O17 C124 H12F 112.7
C125 C124 H12G 112.7
O17 C124 H12G 112.7
H12F C124 H12G 110.2
C124 C125 H12H 109.5
C124 C125 H12I 109.5
H12H C125 H12I 109.5
C124 C125 H12J 109.5
H12H C125 H12J 109.5
H12I C125 H12J 109.5
O17 C524 C525 102.1(6)
O17 C524 H52A 111.4
C525 C524 H52A 111.4
O17 C524 H52B 111.4
C525 C524 H52B 111.4
H52A C524 H52B 109.2
O110 C126 O19 123.3(4)
O110 C126 C115 123.6(4)
O19 C126 C115 113.0(4)
O19 C127 C128 109.4(3)
O19 C127 H12K 109.8
C128 C127 H12K 109.8
O19 C127 H12L 109.8
C128 C127 H12L 109.8
H12K C127 H12L 108.2
C127 C128 H12M 109.5
C127 C128 H12N 109.5
H12M C128 H12N 109.5
C127 C128 H12O 109.5
H12M C128 H12O 109.5
H12N C128 H12O 109.5
C21 S21 C24 91.10(13)
C211 S22 C26 91.53(14)
C216 S23 C213 91.32(15)
C21 N21 H21A 120.0
C21 N21 H21B 120.0
H21A N21 H21B 120.0
C25 N22 C24 121.7(2)
C212 N23 C213 121.3(3)
C216 N24 H24A 120.0
C216 N24 H24B 120.0
H24A N24 H24B 120.0
C217 O21 C218 116.7(2)
C220 O23 C221 116.1(3)
C27 O25 C28 109.6(5)
C27 O25 C48 115.1(6)
C29 O26 C210 110.6(5)
C210 O26 C49 112.3(4)
C224 O27 C223 123.6(5)
C224 O27 C424 101.5(5)
C223 O27 C424 133.8(5)
C226 O29 C227 128.7(4)
C226 O29 C427 104.5(5)
N21 C21 C22 127.1(3)
N21 C21 S21 120.6(2)
C22 C21 S21 112.3(2)
C21 C22 C23 112.0(2)
C21 C22 C217 120.9(3)
C23 C22 C217 126.8(3)
C24 C23 C22 113.5(2)
C24 C23 C220 121.3(2)
C22 C23 C220 125.2(2)
C23 C24 N22 124.3(3)
C23 C24 S21 111.1(2)
N22 C24 S21 124.5(2)
N22 C25 C26 121.7(3)
N22 C25 H25 119.1
C26 C25 H25 119.1
C27 C26 C25 127.8(3)
C27 C26 S22 110.9(2)
C25 C26 S22 121.4(2)
O25 C27 C26 123.9(3)
O25 C27 C210 122.7(2)
C26 C27 C210 113.4(3)
O25 C28 C29 112.3(10)
O25 C28 H28A 109.1
C29 C28 H28A 109.1
O25 C28 H28B 109.1
C29 C28 H28B 109.1
H28A C28 H28B 107.9
O26 C29 C28 112.4(10)
O26 C29 H29A 109.1
C28 C29 H29A 109.1
O26 C29 H29B 109.1
C28 C29 H29B 109.1
H29A C29 H29B 107.9
O25 C48 C49 112.2(9)
O25 C48 H48A 109.2
C49 C48 H48A 109.2
O25 C48 H48B 109.2
C49 C48 H48B 109.2
H48A C48 H48B 107.9
O26 C49 C48 110.8(9)
O26 C49 H49A 109.5
C48 C49 H49A 109.5
O26 C49 H49B 109.5
C48 C49 H49B 109.5
H49A C49 H49B 108.1
O26 C210 C211 123.0(3)
O26 C210 C27 124.0(3)
C211 C210 C27 113.0(2)
C210 C211 C212 126.7(3)
C210 C211 S22 111.2(2)
C212 C211 S22 122.0(2)
N23 C212 C211 122.1(3)
N23 C212 H212 119.0
C211 C212 H212 119.0
C214 C213 N23 123.5(3)
C214 C213 S23 111.3(2)
N23 C213 S23 125.1(2)
C213 C214 C215 113.9(3)
C213 C214 C223 121.4(3)
C215 C214 C223 124.7(3)
C216 C215 C214 111.7(3)
C216 C215 C226 126.4(3)
C214 C215 C226 121.9(3)
N24 C216 C215 129.3(3)
N24 C216 S23 119.0(2)
C215 C216 S23 111.7(2)
O22 C217 O21 122.9(3)
O22 C217 C22 124.9(3)
O21 C217 C22 112.2(2)
O21 C218 C219 107.6(2)
O21 C218 H21C 110.2
C219 C218 H21C 110.2
O21 C218 H21D 110.2
C219 C218 H21D 110.2
H21C C218 H21D 108.5
C218 C219 H21E 109.5
C218 C219 H21F 109.5
H21E C219 H21F 109.5
C218 C219 H21G 109.5
H21E C219 H21G 109.5
H21F C219 H21G 109.5
O24 C220 O23 124.6(3)
O24 C220 C23 124.6(3)
O23 C220 C23 110.8(3)
C422 C221 O23 111.2(4)
C422 C221 C222 81.4(5)
O23 C221 C222 102.2(3)
C422 C221 H22Y 109.4
O23 C221 H22Y 109.4
C422 C221 H22Z 109.4
O23 C221 H22Z 109.4
H22Y C221 H22Z 108.0
C221 C222 H22A 109.5
C221 C222 H22B 109.5
C221 C222 H22C 109.5
C221 C422 H42A 109.5
C221 C422 H42B 109.5
C221 C422 H42C 109.5
O28 C223 O27 121.2(3)
O28 C223 C214 123.5(3)
O27 C223 C214 115.3(3)
O27 C224 C225 106.5(6)
O27 C224 H22D 110.4
C225 C224 H22D 110.4
O27 C224 H22E 110.4
C225 C224 H22E 110.4
H22D C224 H22E 108.6
C224 C225 H22F 109.5
C224 C225 H22G 109.5
H22F C225 H22G 109.5
C224 C225 H22H 109.5
H22F C225 H22H 109.5
H22G C225 H22H 109.5
O27 C424 C425 107.8(8)
O27 C424 H42D 110.2
C425 C424 H42D 110.2
O27 C424 H42E 110.2
C425 C424 H42E 110.2
H42D C424 H42E 108.5
C424 C425 H42F 109.5
C424 C425 H42G 109.5
H42F C425 H42G 109.5
C424 C425 H42H 109.5
H42F C425 H42H 109.5
H42G C425 H42H 109.5
O210 C226 O29 123.3(3)
O210 C226 C215 124.3(4)
O29 C226 C215 112.5(3)
O29 C227 C428 113.6(8)
O29 C227 H22I 108.8
C428 C227 H22I 108.8
O29 C227 H22J 108.8
C428 C227 H22J 108.8
H22I C227 H22J 107.7
O29 C427 C228 109.8(8)
O29 C427 H42I 109.7
C228 C427 H42I 109.7
O29 C427 H42J 109.7
C228 C427 H42J 109.7
H42I C427 H42J 108.2
C227 C428 H42K 109.5
C227 C428 H42L 109.5
C227 C428 H42M 109.5
C34 O31 C31 111.6(3)
O31 C31 C32 107.4(4)
O31 C31 H31A 110.2
C32 C31 H31A 110.2
O31 C31 H31B 110.2
C32 C31 H31B 110.2
H31A C31 H31B 108.5
C31 C32 C33 103.2(4)
C31 C32 H32A 111.1
C33 C32 H32A 111.1
C31 C32 H32B 111.1
C33 C32 H32B 111.1
H32A C32 H32B 109.1
C34 C33 C32 105.6(4)
C34 C33 H33A 110.6
C32 C33 H33A 110.6
C34 C33 H33B 110.6
C32 C33 H33B 110.6
H33A C33 H33B 108.7
O31 C34 C33 104.9(4)
O31 C34 H34A 110.8
C33 C34 H34A 110.8
O31 C34 H34B 110.8
C33 C34 H34B 110.8
H34A C34 H34B 108.8

loop_
_geom_bond_atom_site_label_1
_geom_bond_atom_site_label_2
_geom_bond_distance
S11 C11 1.742(3)
S11 C14 1.771(3)
S12 C111 1.738(3)
S12 C16 1.744(3)
S13 C116 1.739(3)
S13 C113 1.771(3)
N11 C11 1.353(3)
N11 H11A 0.8800
N11 H11B 0.8800
N12 C15 1.304(3)
N12 C14 1.376(3)
N13 C112 1.283(4)
N13 C113 1.382(4)
N14 C116 1.333(4)
N14 H14A 0.8800
N14 H14B 0.8800
O11 C117 1.346(3)
O11 C418 1.423(11)
O11 C118 1.554(11)
O12 C117 1.208(3)
O13 C120 1.343(3)
O13 C121 1.460(3)
O14 C120 1.203(3)
O15 C17 1.361(3)
O15 C18 1.461(3)
O16 C110 1.371(3)
O16 C19 1.451(3)
O17 C123 1.321(5)
O17 C524 1.519(7)
O17 C124 1.604(9)
O18 C123 1.194(4)
O19 C126 1.328(5)
O19 C127 1.455(4)
O110 C126 1.219(5)
C11 C12 1.390(4)
C12 C13 1.430(4)
C12 C117 1.461(4)
C13 C14 1.367(4)
C13 C120 1.501(4)
C15 C16 1.430(4)
C15 H15 0.9500
C16 C17 1.378(4)
C17 C110 1.419(4)
C18 C19 1.512(4)
C18 H18A 0.9900
C18 H18B 0.9900
C19 H19A 0.9900
C19 H19B 0.9900
C110 C111 1.370(4)
C111 C112 1.434(4)
C112 H112 0.9500
C113 C114 1.354(4)
C114 C115 1.440(4)
C114 C123 1.487(5)
C115 C116 1.392(4)
C115 C126 1.461(5)
C118 C119 1.494(14)
C118 H11C 0.9900
C118 H11D 0.9900
C119 H11E 0.9800
C119 H11F 0.9800
C119 H11G 0.9800
C418 C419 1.519(13)
C418 H41A 0.9900
C418 H41B 0.9900
C419 H41C 0.9800
C419 H41D 0.9800
C419 H41E 0.9800
C121 C122 1.508(4)
C121 H12A 0.9900
C121 H12B 0.9900
C122 H12C 0.9800
C122 H12D 0.9800
C122 H12E 0.9800
C124 C125 1.44(2)
C124 H12F 0.9900
C124 H12G 0.9900
C125 H12H 0.9800
C125 H12I 0.9800
C125 H12J 0.9800
C524 C525 1.547(14)
C524 H52A 0.9900
C524 H52B 0.9900
C525 H52C 0.9800
C525 H52D 0.9800
C525 H52E 0.9800
C127 C128 1.527(5)
C127 H12K 0.9900
C127 H12L 0.9900
C128 H12M 0.9800
C128 H12N 0.9800
C128 H12O 0.9800
S21 C21 1.735(3)
S21 C24 1.774(3)
S22 C211 1.736(3)
S22 C26 1.737(3)
S23 C216 1.742(3)
S23 C213 1.769(3)
N21 C21 1.344(3)
N21 H21A 0.8800
N21 H21B 0.8800
N22 C25 1.293(3)
N22 C24 1.377(3)
N23 C212 1.293(4)
N23 C213 1.381(4)
N24 C216 1.345(4)
N24 H24A 0.8800
N24 H24B 0.8800
O21 C217 1.346(3)
O21 C218 1.453(3)
O22 C217 1.222(3)
O23 C220 1.329(4)
O23 C221 1.466(3)
O24 C220 1.207(4)
O25 C27 1.364(3)
O25 C28 1.390(13)
O25 C48 1.466(14)
O26 C29 1.363(12)
O26 C210 1.368(3)
O26 C49 1.498(10)
O27 C224 1.258(6)
O27 C223 1.330(4)
O27 C424 1.343(9)
O28 C223 1.211(4)
O29 C226 1.353(4)
O29 C227 1.460(11)
O29 C427 1.519(12)
O210 C226 1.221(4)
C21 C22 1.387(4)
C22 C23 1.439(4)
C22 C217 1.456(4)
C23 C24 1.367(4)
C23 C220 1.505(4)
C25 C26 1.429(4)
C25 H25 0.9500
C26 C27 1.380(4)
C27 C210 1.404(4)
C28 C29 1.524(12)
C28 H28A 0.9900
C28 H28B 0.9900
C29 H29A 0.9900
C29 H29B 0.9900
C48 C49 1.523(11)
C48 H48A 0.9900
C48 H48B 0.9900
C49 H49A 0.9900
C49 H49B 0.9900
C210 C211 1.377(4)
C211 C212 1.428(4)
C212 H212 0.9500
C213 C214 1.356(4)
C214 C215 1.444(4)
C214 C223 1.480(4)
C215 C216 1.397(4)
C215 C226 1.447(4)
C218 C219 1.500(4)
C218 H21C 0.9900
C218 H21D 0.9900
C219 H21E 0.9800
C219 H21F 0.9800
C219 H21G 0.9800
C221 C422 1.303(6)
C221 C222 1.648(7)
C221 H22Y 0.9900
C221 H22Z 0.9900
C222 H22A 0.9800
C222 H22B 0.9800
C222 H22C 0.9800
C422 H42A 0.9800
C422 H42B 0.9800
C422 H42C 0.9800
C224 C225 1.504(10)
C224 H22D 0.9900
C224 H22E 0.9900
C225 H22F 0.9800
C225 H22G 0.9800
C225 H22H 0.9800
C424 C425 1.494(12)
C424 H42D 0.9900
C424 H42E 0.9900
C425 H42F 0.9800
C425 H42G 0.9800
C425 H42H 0.9800
C227 C428 1.509(13)
C227 H22I 0.9900
C227 H22J 0.9900
C228 C427 1.525(14)
C228 H22K 0.9800
C228 H22L 0.9800
C228 H22M 0.9800
C427 H42I 0.9900
C427 H42J 0.9900
C428 H42K 0.9800
C428 H42L 0.9800
C428 H42M 0.9800
O31 C34 1.412(4)
O31 C31 1.413(5)
C31 C32 1.474(6)
C31 H31A 0.9900
C31 H31B 0.9900
C32 C33 1.498(7)
C32 H32A 0.9900
C32 H32B 0.9900
C33 C34 1.493(6)
C33 H33A 0.9900
C33 H33B 0.9900
C34 H34A 0.9900
C34 H34B 0.9900

loop_
_geom_torsion_atom_site_label_1
_geom_torsion_atom_site_label_2
_geom_torsion_atom_site_label_3
_geom_torsion_atom_site_label_4
_geom_torsion
C14 S11 C11 N11 177.1(2)
C14 S11 C11 C12 -3.4(2)
N11 C11 C12 C13 -177.9(3)
S11 C11 C12 C13 2.6(3)
N11 C11 C12 C117 -4.6(5)
S11 C11 C12 C117 175.9(2)
C11 C12 C13 C14 -0.1(4)
C117 C12 C13 C14 -173.7(3)
C11 C12 C13 C120 -177.9(3)
C117 C12 C13 C120 8.4(4)
C12 C13 C14 N12 172.6(2)
C120 C13 C14 N12 -9.5(4)
C12 C13 C14 S11 -2.5(3)
C120 C13 C14 S11 175.5(2)
C15 N12 C14 C13 174.6(3)
C15 N12 C14 S11 -11.0(4)
C11 S11 C14 C13 3.3(2)
C11 S11 C14 N12 -171.8(2)
C14 N12 C15 C16 171.1(2)
N12 C15 C16 C17 -179.2(3)
N12 C15 C16 S12 -4.6(4)
C111 S12 C16 C17 -0.1(2)
C111 S12 C16 C15 -175.5(2)
C18 O15 C17 C16 169.3(3)
C18 O15 C17 C110 -10.1(4)
C15 C16 C17 O15 -4.6(5)
S12 C16 C17 O15 -179.6(2)
C15 C16 C17 C110 174.8(3)
S12 C16 C17 C110 -0.1(3)
C17 O15 C18 C19 39.9(3)
C110 O16 C19 C18 51.4(3)
O15 C18 C19 O16 -62.8(3)
C19 O16 C110 C111 158.7(3)
C19 O16 C110 C17 -21.8(3)
O15 C17 C110 C111 179.8(2)
C16 C17 C110 C111 0.3(3)
O15 C17 C110 O16 0.3(4)
C16 C17 C110 O16 -179.2(2)
O16 C110 C111 C112 0.2(5)
C17 C110 C111 C112 -179.3(3)
O16 C110 C111 S12 179.1(2)
C17 C110 C111 S12 -0.4(3)
C16 S12 C111 C110 0.3(2)
C16 S12 C111 C112 179.3(2)
C113 N13 C112 C111 -178.8(2)
C110 C111 C112 N13 175.7(3)
S12 C111 C112 N13 -3.1(4)
C112 N13 C113 C114 179.6(3)
C112 N13 C113 S13 3.2(4)
C116 S13 C113 C114 0.1(2)
C116 S13 C113 N13 176.8(3)
N13 C113 C114 C115 -176.6(3)
S13 C113 C114 C115 0.1(3)
N13 C113 C114 C123 5.5(5)
S13 C113 C114 C123 -177.7(3)
C113 C114 C115 C116 -0.3(4)
C123 C114 C115 C116 177.4(3)
C113 C114 C115 C126 -178.9(3)
C123 C114 C115 C126 -1.2(6)
C114 C115 C116 N14 -178.3(3)
C126 C115 C116 N14 0.4(5)
C114 C115 C116 S13 0.4(4)
C126 C115 C116 S13 179.0(3)
C113 S13 C116 N14 178.5(3)
C113 S13 C116 C115 -0.3(3)
C418 O11 C117 O12 -13.4(7)
C118 O11 C117 O12 13.0(6)
C418 O11 C117 C12 167.3(5)
C118 O11 C117 C12 -166.4(5)
C11 C12 C117 O12 -178.0(3)
C13 C12 C117 O12 -5.3(5)
C11 C12 C117 O11 1.4(4)
C13 C12 C117 O11 174.0(3)
C117 O11 C118 C119 149.9(7)
C418 O11 C118 C119 -110(2)
C117 O11 C418 C419 169.6(5)
C118 O11 C418 C419 78(2)
C121 O13 C120 O14 4.8(4)
C121 O13 C120 C13 -173.0(2)
C14 C13 C120 O14 -99.1(3)
C12 C13 C120 O14 78.7(4)
C14 C13 C120 O13 78.7(3)
C12 C13 C120 O13 -103.6(3)
C120 O13 C121 C122 77.7(3)
C524 O17 C123 O18 15.5(6)
C124 O17 C123 O18 -23.7(9)
C524 O17 C123 C114 -167.0(4)
C124 O17 C123 C114 153.8(7)
C113 C114 C123 O18 77.0(6)
C115 C114 C123 O18 -100.5(5)
C113 C114 C123 O17 -100.4(4)
C115 C114 C123 O17 82.0(5)
C123 O17 C124 C125 100.4(9)
C524 O17 C124 C125 36.8(8)
C123 O17 C524 C525 171.9(6)
C124 O17 C524 C525 -52.0(7)
C127 O19 C126 O110 3.5(6)
C127 O19 C126 C115 -178.1(3)
C116 C115 C126 O110 1.3(6)
C114 C115 C126 O110 179.7(4)
C116 C115 C126 O19 -177.1(3)
C114 C115 C126 O19 1.3(5)
C126 O19 C127 C128 85.0(5)
C24 S21 C21 N21 179.7(3)
C24 S21 C21 C22 0.6(2)
N21 C21 C22 C23 -179.8(3)
S21 C21 C22 C23 -0.8(3)
N21 C21 C22 C217 6.1(5)
S21 C21 C22 C217 -174.9(2)
C21 C22 C23 C24 0.6(4)
C217 C22 C23 C24 174.3(3)
C21 C22 C23 C220 178.9(3)
C217 C22 C23 C220 -7.4(5)
C22 C23 C24 N22 -175.3(3)
C220 C23 C24 N22 6.3(5)
C22 C23 C24 S21 -0.2(3)
C220 C23 C24 S21 -178.5(2)
C25 N22 C24 C23 177.4(3)
C25 N22 C24 S21 2.9(4)
C21 S21 C24 C23 -0.2(2)
C21 S21 C24 N22 174.9(3)
C24 N22 C25 C26 -175.7(3)
N22 C25 C26 C27 -176.3(3)
N22 C25 C26 S22 2.9(4)
C211 S22 C26 C27 1.0(2)
C211 S22 C26 C25 -178.3(3)
C28 O25 C27 C26 160.5(6)
C48 O25 C27 C26 -171.5(6)
C28 O25 C27 C210 -17.5(7)
C48 O25 C27 C210 10.5(7)
C25 C26 C27 O25 -0.3(5)
S22 C26 C27 O25 -179.6(2)
C25 C26 C27 C210 177.9(3)
S22 C26 C27 C210 -1.4(3)
C27 O25 C28 C29 46.4(12)
C48 O25 C28 C29 -61(2)
C210 O26 C29 C28 42.9(13)
C49 O26 C29 C28 -56.2(14)
O25 C28 C29 O26 -64.2(16)
C27 O25 C48 C49 -37.7(14)
C28 O25 C48 C49 46.1(15)
C29 O26 C49 C48 48.5(13)
C210 O26 C49 C48 -44.5(12)
O25 C48 C49 O26 55.2(16)
C29 O26 C210 C211 166.4(6)
C49 O26 C210 C211 -161.2(6)
C29 O26 C210 C27 -14.0(7)
C49 O26 C210 C27 18.3(6)
O25 C27 C210 O26 -0.2(5)
C26 C27 C210 O26 -178.5(3)
O25 C27 C210 C211 179.4(3)
C26 C27 C210 C211 1.1(4)
O26 C210 C211 C212 -1.4(5)
C27 C210 C211 C212 178.9(3)
O26 C210 C211 S22 179.2(2)
C27 C210 C211 S22 -0.4(3)
C26 S22 C211 C210 -0.3(2)
C26 S22 C211 C212 -179.7(3)
C213 N23 C212 C211 176.2(3)
C210 C211 C212 N23 178.8(3)
S22 C211 C212 N23 -2.0(4)
C212 N23 C213 C214 179.6(3)
C212 N23 C213 S23 -2.3(4)
C216 S23 C213 C214 -0.9(3)
C216 S23 C213 N23 -179.2(3)
N23 C213 C214 C215 178.5(3)
S23 C213 C214 C215 0.2(4)
N23 C213 C214 C223 -4.2(5)
S23 C213 C214 C223 177.5(2)
C213 C214 C215 C216 0.9(4)
C223 C214 C215 C216 -176.3(3)
C213 C214 C215 C226 -179.4(3)
C223 C214 C215 C226 3.5(5)
C214 C215 C216 N24 179.1(3)
C226 C215 C216 N24 -0.7(6)
C214 C215 C216 S23 -1.5(3)
C226 C215 C216 S23 178.7(3)
C213 S23 C216 N24 -179.1(3)
C213 S23 C216 C215 1.4(3)
C218 O21 C217 O22 -1.5(4)
C218 O21 C217 C22 -179.7(2)
C21 C22 C217 O22 -7.8(5)
C23 C22 C217 O22 179.1(3)
C21 C22 C217 O21 170.4(3)
C23 C22 C217 O21 -2.7(4)
C217 O21 C218 C219 -175.1(2)
C221 O23 C220 O24 0.9(4)
C221 O23 C220 C23 -179.9(2)
C24 C23 C220 O24 91.9(4)
C22 C23 C220 O24 -86.3(4)
C24 C23 C220 O23 -87.3(3)
C22 C23 C220 O23 94.5(3)
C220 O23 C221 C422 -179.1(4)
C220 O23 C221 C222 -93.7(4)
C224 O27 C223 O28 -1.3(7)
C424 O27 C223 O28 -166.5(6)
C224 O27 C223 C214 -178.7(5)
C424 O27 C223 C214 16.0(8)
C213 C214 C223 O28 -92.3(4)
C215 C214 C223 O28 84.7(5)
C213 C214 C223 O27 85.1(4)
C215 C214 C223 O27 -97.9(4)
C223 O27 C224 C225 75.9(7)
C424 O27 C224 C225 -114.9(7)
C224 O27 C424 C425 93.7(7)
C223 O27 C424 C425 -98.8(8)
C227 O29 C226 O210 11.1(8)
C427 O29 C226 O210 -5.1(7)
C227 O29 C226 C215 -168.9(6)
C427 O29 C226 C215 174.9(5)
C216 C215 C226 O210 -172.9(4)
C214 C215 C226 O210 7.3(5)
C216 C215 C226 O29 7.1(5)
C214 C215 C226 O29 -172.7(3)
C226 O29 C227 C428 86.3(8)
C427 O29 C227 C428 121(2)
C226 O29 C427 C228 86.4(7)
C227 O29 C427 C228 -66.1(16)
C34 O31 C31 C32 8.0(5)
O31 C31 C32 C33 -21.7(5)
C31 C32 C33 C34 27.1(5)
C31 O31 C34 C33 9.4(5)
C32 C33 C34 O31 -22.8(5)
